data_2218251
loop_
_publ_author_name
'Avila, Vanessa'
'Tiekink, Edward R. T.'

_publ_section_title
\m-1,2-Di-4-pyridylethane-\k^2^<i>N</i>:<i>N</i>'-bis[bis(<i>N</i>,<i>N</i>-diisopropyldithiocarbamato-\k^2^<i>S</i>,<i>S</i>')zinc(II)]
_journal_coeditor_code SJ2481
_journal_issue 5
_journal_name_full 'Acta Crystallographica Section E'
_journal_page_first m680
_journal_paper_doi 10.1107/S1600536808010003
_journal_volume 64
_journal_year 2008
_chemical_formula_iupac '[Zn2 (C7 H14 N1 S2)4 (C12 H12 N2)]'
_chemical_formula_moiety 'C40 H68 N6 S8 Zn2'
_chemical_formula_sum 'C40 H68 N6 S8 Zn2'
_chemical_formula_weight 1020.22
_chemical_name_systematic
;
\m-1,2-Di-4-pyridylethane-\k^2^<i>N</i>:<i>N</i>'-
bis[bis(<i>N</i>,<i>N</i>-diisopropyldithiocarbamato-
\k^2^<i>S</i>,<i>S</i>')zinc(II)]
;
_space_group_IT_number 14
_symmetry_cell_setting monoclinic
_symmetry_space_group_name_Hall '-P 2ybc'
_symmetry_space_group_name_H-M 'P 1 21/c 1'
_atom_sites_solution_hydrogens geom
_atom_sites_solution_primary direct
_atom_sites_solution_secondary difmap
_audit_creation_method SHELXL-97
_cell_angle_alpha 90
_cell_angle_beta 90.756(11)
_cell_angle_gamma 90
_cell_formula_units_Z 4
_cell_length_a 18.645(5)
_cell_length_b 15.464(5)
_cell_length_c 17.567(4)
_cell_measurement_reflns_used 17064
_cell_measurement_temperature 98(2)
_cell_measurement_theta_max 30.5
_cell_measurement_theta_min 2.1
_cell_volume 5065(2)
_computing_cell_refinement 'CrystalClear (Rigaku, 2005)'
_computing_data_collection 'CrystalClear (Rigaku, 2005)'
_computing_data_reduction 'CrystalClear (Rigaku, 2005)'
_computing_molecular_graphics 'ORTEPII (Johnson, 1976) and DIAMOND (Brandenburg, 2006)'
_computing_publication_material 'SHELXL97 (Sheldrick, 2008)'
_computing_structure_refinement 'SHELXL97 (Sheldrick, 2008)'
_computing_structure_solution 'PATTY in DIRDIF92 (Beurskens <i>et al.</i>,  1992)'
_diffrn_ambient_temperature 98(2)
_diffrn_measured_fraction_theta_full 1.000
_diffrn_measured_fraction_theta_max 1.000
_diffrn_measurement_device_type 'Rigaku AFC12\K/SATURN724'
_diffrn_measurement_method \w
_diffrn_radiation_monochromator graphite
_diffrn_radiation_source 'fine-focus sealed tube'
_diffrn_radiation_type MoK\a
_diffrn_radiation_wavelength 0.71073
_diffrn_reflns_av_R_equivalents 0.040
_diffrn_reflns_av_sigmaI/netI 0.030
_diffrn_reflns_limit_h_max 23
_diffrn_reflns_limit_h_min -20
_diffrn_reflns_limit_k_max 19
_diffrn_reflns_limit_k_min -19
_diffrn_reflns_limit_l_max 22
_diffrn_reflns_limit_l_min -22
_diffrn_reflns_number 52873
_diffrn_reflns_theta_full 26.5
_diffrn_reflns_theta_max 26.5
_diffrn_reflns_theta_min 1.8
_diffrn_standards_decay_% '< 1'
_diffrn_standards_interval_count 0
_diffrn_standards_number 0
_exptl_absorpt_coefficient_mu 1.311
_exptl_absorpt_correction_T_max 1
_exptl_absorpt_correction_T_min 0.757
_exptl_absorpt_correction_type multi-scan
_exptl_absorpt_process_details '(ABSCOR; Higashi, 1995)'
_exptl_crystal_colour colourless
_exptl_crystal_density_diffrn 1.338
_exptl_crystal_density_method 'not measured'
_exptl_crystal_description block
_exptl_crystal_F_000 2152
_exptl_crystal_size_max 0.15
_exptl_crystal_size_mid 0.11
_exptl_crystal_size_min 0.11
_refine_diff_density_max 0.47
_refine_diff_density_min -0.41
_refine_ls_extinction_method none
_refine_ls_goodness_of_fit_ref 1.14
_refine_ls_hydrogen_treatment constr
_refine_ls_matrix_type full
_refine_ls_number_parameters 505
_refine_ls_number_reflns 10501
_refine_ls_number_restraints 0
_refine_ls_restrained_S_all 1.14
_refine_ls_R_factor_all 0.043
_refine_ls_R_factor_gt 0.040
_refine_ls_shift/su_max 0.001
_refine_ls_shift/su_mean 0.000
_refine_ls_structure_factor_coef Fsqd
_refine_ls_weighting_details 'calc w=1/[\s^2^(Fo^2^)+(0.0347P)^2^+4.0808P] where P=(Fo^2^+2Fc^2^)/3'
_refine_ls_weighting_scheme calc
_refine_ls_wR_factor_gt 0.088
_refine_ls_wR_factor_ref 0.089
_reflns_number_gt 9945
_reflns_number_total 10501
_reflns_threshold_expression I>2\s(I)
_cod_data_source_file sj2481.cif
_cod_data_source_block I
_cod_original_cell_volume 5064(3)
_cod_original_sg_symbol_H-M 'P 21/c'
_cod_database_code 2218251
_cod_database_fobs_code 2218251

loop_
_symmetry_equiv_pos_as_xyz
'x, y, z'
'-x, y+1/2, -z+1/2'
'-x, -y, -z'
'x, -y-1/2, z-1/2'

loop_
_atom_site_type_symbol
_atom_site_label
_atom_site_fract_x
_atom_site_fract_y
_atom_site_fract_z
_atom_site_U_iso_or_equiv
_atom_site_adp_type
_atom_site_calc_flag
_atom_site_refinement_flags
_atom_site_occupancy
Zn Zn1 0.276298(14) 0.197149(17) 0.666864(15) 0.01860(7) Uani d . 1
Zn Zn2 0.233401(14) 0.792692(17) 0.113503(15) 0.01919(7) Uani d . 1
S S1 0.17394(3) 0.17012(4) 0.74108(3) 0.02267(13) Uani d . 1
S S2 0.19934(3) 0.08862(4) 0.59234(3) 0.02227(13) Uani d . 1
S S3 0.38566(3) 0.12770(4) 0.69274(3) 0.02016(12) Uani d . 1
S S4 0.33916(3) 0.28608(4) 0.77400(3) 0.01942(12) Uani d . 1
S S5 0.14013(3) 0.88860(4) 0.08654(3) 0.02158(13) Uani d . 1
S S6 0.25034(3) 0.92616(4) 0.20351(3) 0.02157(13) Uani d . 1
S S7 0.34319(3) 0.79323(4) 0.05134(3) 0.02127(13) Uani d . 1
S S8 0.22111(3) 0.68586(4) 0.00107(3) 0.02082(13) Uani d . 1
N N1 0.07846(11) 0.06823(13) 0.67052(11) 0.0228(4) Uani d . 1
N N2 0.46332(10) 0.20599(12) 0.80062(11) 0.0192(4) Uani d . 1
N N3 0.28479(10) 0.29088(12) 0.58188(11) 0.0182(4) Uani d . 1
N N4 0.23109(10) 0.70372(12) 0.20140(11) 0.0185(4) Uani d . 1
N N5 0.14157(10) 1.03193(12) 0.17162(11) 0.0203(4) Uani d . 1
N N6 0.35081(10) 0.68252(12) -0.06437(11) 0.0202(4) Uani d . 1
C C1 0.14307(12) 0.10457(14) 0.66783(13) 0.0197(5) Uani d . 1
C C2 0.02924(14) 0.07935(17) 0.73493(15) 0.0290(6) Uani d . 1
H H2A 0.0570 0.1002 0.7797 0.035 Uiso calc R 1
H H2B 0.0086 0.0224 0.7481 0.035 Uiso calc R 1
C C3 -0.03145(15) 0.14235(18) 0.71824(18) 0.0370(7) Uani d . 1
H H3A -0.0579 0.1227 0.6722 0.044 Uiso calc R 1
H H3B -0.0652 0.1414 0.7612 0.044 Uiso calc R 1
C C4 -0.00637(16) 0.23467(19) 0.7060(2) 0.0501(9) Uani d . 1
H H4A -0.0478 0.2715 0.6940 0.075 Uiso calc R 1
H H4B 0.0273 0.2363 0.6636 0.075 Uiso calc R 1
H H4C 0.0176 0.2558 0.7523 0.075 Uiso calc R 1
C C5 0.05257(13) 0.00974(15) 0.60992(14) 0.0247(5) Uani d . 1
H H5A 0.0719 0.0292 0.5606 0.030 Uiso calc R 1
H H5B -0.0004 0.0132 0.6066 0.030 Uiso calc R 1
C C6 0.07454(14) -0.08379(16) 0.62354(16) 0.0308(6) Uani d . 1
H H6A 0.0580 -0.1022 0.6744 0.037 Uiso calc R 1
H H6B 0.1275 -0.0881 0.6232 0.037 Uiso calc R 1
C C7 0.04309(15) -0.14398(19) 0.56328(19) 0.0418(7) Uani d . 1
H H7A 0.0579 -0.2035 0.5742 0.063 Uiso calc R 1
H H7B 0.0605 -0.1270 0.5130 0.063 Uiso calc R 1
H H7C -0.0094 -0.1402 0.5637 0.063 Uiso calc R 1
C C8 0.40247(12) 0.20721(14) 0.76077(13) 0.0186(5) Uani d . 1
C C9 0.47860(13) 0.27132(15) 0.85971(13) 0.0209(5) Uani d . 1
H H9A 0.5103 0.2455 0.8992 0.025 Uiso calc R 1
H H9B 0.4331 0.2878 0.8843 0.025 Uiso calc R 1
C C10 0.51413(15) 0.35234(16) 0.82855(14) 0.0281(6) Uani d . 1
H H10A 0.5567 0.3357 0.7988 0.034 Uiso calc R 1
H H10B 0.4801 0.3825 0.7939 0.034 Uiso calc R 1
C C11 0.53706(15) 0.41336(16) 0.89228(15) 0.0302(6) Uani d . 1
H H11A 0.5593 0.4650 0.8704 0.045 Uiso calc R 1
H H11B 0.5717 0.3841 0.9259 0.045 Uiso calc R 1
H H11C 0.4950 0.4304 0.9215 0.045 Uiso calc R 1
C C12 0.52046(12) 0.14240(15) 0.78581(13) 0.0213(5) Uani d . 1
H H12A 0.5668 0.1663 0.8043 0.026 Uiso calc R 1
H H12B 0.5241 0.1338 0.7301 0.026 Uiso calc R 1
C C13 0.50823(13) 0.05467(15) 0.82364(13) 0.0237(5) Uani d . 1
H H13A 0.4664 0.0264 0.7988 0.028 Uiso calc R 1
H H13B 0.5507 0.0177 0.8149 0.028 Uiso calc R 1
C C14 0.49519(14) 0.05979(16) 0.90901(14) 0.0270(5) Uani d . 1
H H14A 0.4868 0.0016 0.9290 0.041 Uiso calc R 1
H H14B 0.4531 0.0960 0.9184 0.041 Uiso calc R 1
H H14C 0.5373 0.0851 0.9345 0.041 Uiso calc R 1
C C15 0.30356(12) 0.37329(15) 0.59697(13) 0.0204(5) Uani d . 1
H H15 0.3127 0.3895 0.6484 0.025 Uiso calc R 1
C C16 0.31004(12) 0.43544(15) 0.54064(13) 0.0207(5) Uani d . 1
H H16 0.3226 0.4931 0.5539 0.025 Uiso calc R 1
C C17 0.29832(12) 0.41359(15) 0.46541(13) 0.0215(5) Uani d . 1
C C18 0.27989(14) 0.32803(16) 0.44944(14) 0.0246(5) Uani d . 1
H H18 0.2717 0.3101 0.3983 0.029 Uiso calc R 1
C C19 0.27354(13) 0.26952(15) 0.50843(13) 0.0231(5) Uani d . 1
H H19 0.2606 0.2116 0.4966 0.028 Uiso calc R 1
C C20 0.30233(13) 0.47978(16) 0.40236(14) 0.0251(5) Uani d . 1
H H20A 0.3227 0.4526 0.3564 0.030 Uiso calc R 1
H H20B 0.3346 0.5275 0.4183 0.030 Uiso calc R 1
C C21 0.22824(13) 0.51607(15) 0.38322(13) 0.0232(5) Uani d . 1
H H21A 0.1961 0.4680 0.3679 0.028 Uiso calc R 1
H H21B 0.2082 0.5432 0.4293 0.028 Uiso calc R 1
C C22 0.22989(12) 0.58203(15) 0.32004(13) 0.0205(5) Uani d . 1
C C23 0.20409(13) 0.66545(15) 0.33017(13) 0.0225(5) Uani d . 1
H H23 0.1854 0.6825 0.3780 0.027 Uiso calc R 1
C C24 0.20565(13) 0.72358(15) 0.27055(13) 0.0224(5) Uani d . 1
H H24 0.1879 0.7804 0.2788 0.027 Uiso calc R 1
C C25 0.25688(13) 0.62323(15) 0.19170(13) 0.0227(5) Uani d . 1
H H25 0.2756 0.6081 0.1435 0.027 Uiso calc R 1
C C26 0.25737(13) 0.56184(15) 0.24854(13) 0.0224(5) Uani d . 1
H H26 0.2763 0.5059 0.2392 0.027 Uiso calc R 1
C C27 0.17453(12) 0.95762(14) 0.15605(13) 0.0193(5) Uani d . 1
C C28 0.16746(13) 1.09056(15) 0.23204(13) 0.0211(5) Uani d . 1
H H28A 0.1553 1.1508 0.2178 0.025 Uiso calc R 1
H H28B 0.2204 1.0863 0.2360 0.025 Uiso calc R 1
C C29 0.13528(13) 1.07032(16) 0.30966(14) 0.0251(5) Uani d . 1
H H29A 0.0824 1.0757 0.3064 0.030 Uiso calc R 1
H H29B 0.1470 1.0100 0.3241 0.030 Uiso calc R 1
C C30 0.16433(14) 1.13174(17) 0.37031(14) 0.0285(6) Uani d . 1
H H30A 0.1434 1.1173 0.4196 0.043 Uiso calc R 1
H H30B 0.1517 1.1913 0.3567 0.043 Uiso calc R 1
H H30C 0.2166 1.1262 0.3738 0.043 Uiso calc R 1
C C31 0.08007(13) 1.06331(15) 0.12656(14) 0.0242(5) Uani d . 1
H H31A 0.0485 1.0981 0.1595 0.029 Uiso calc R 1
H H31B 0.0521 1.0133 0.1073 0.029 Uiso calc R 1
C C32 0.10403(14) 1.11850(17) 0.05937(15) 0.0304(6) Uani d . 1
H H32A 0.1276 1.1716 0.0788 0.036 Uiso calc R 1
H H32B 0.1397 1.0859 0.0295 0.036 Uiso calc R 1
C C33 0.04147(17) 1.1435(2) 0.00780(19) 0.0479(8) Uani d . 1
H H33A 0.0589 1.1792 -0.0342 0.072 Uiso calc R 1
H H33B 0.0063 1.1763 0.0370 0.072 Uiso calc R 1
H H33C 0.0188 1.0911 -0.0128 0.072 Uiso calc R 1
C C34 0.30891(12) 0.71559(15) -0.01075(13) 0.0191(5) Uani d . 1
C C35 0.32439(13) 0.62269(16) -0.12376(13) 0.0235(5) Uani d . 1
H H35A 0.3371 0.6462 -0.1742 0.028 Uiso calc R 1
H H35B 0.2714 0.6199 -0.1214 0.028 Uiso calc R 1
C C36 0.35456(14) 0.53096(16) -0.11662(15) 0.0283(5) Uani d . 1
H H36A 0.3379 0.4965 -0.1609 0.034 Uiso calc R 1
H H36B 0.4076 0.5337 -0.1183 0.034 Uiso calc R 1
C C37 0.33268(16) 0.48523(17) -0.04401(15) 0.0340(6) Uani d . 1
H H37A 0.3537 0.4271 -0.0428 0.051 Uiso calc R 1
H H37B 0.2803 0.4808 -0.0426 0.051 Uiso calc R 1
H H37C 0.3500 0.5183 0.0002 0.051 Uiso calc R 1
C C38 0.42600(13) 0.71040(15) -0.07166(14) 0.0209(5) Uani d . 1
H H38A 0.4537 0.6631 -0.0952 0.025 Uiso calc R 1
H H38B 0.4464 0.7206 -0.0201 0.025 Uiso calc R 1
C C39 0.43520(14) 0.79207(16) -0.11890(15) 0.0269(5) Uani d . 1
H H39A 0.4223 0.7801 -0.1727 0.032 Uiso calc R 1
H H39B 0.4029 0.8379 -0.1000 0.032 Uiso calc R 1
C C40 0.51250(14) 0.82263(17) -0.11344(16) 0.0310(6) Uani d . 1
H H40A 0.5183 0.8750 -0.1442 0.046 Uiso calc R 1
H H40B 0.5443 0.7772 -0.1324 0.046 Uiso calc R 1
H H40C 0.5248 0.8354 -0.0602 0.046 Uiso calc R 1

loop_
_atom_site_aniso_label
_atom_site_aniso_U_11
_atom_site_aniso_U_22
_atom_site_aniso_U_33
_atom_site_aniso_U_12
_atom_site_aniso_U_13
_atom_site_aniso_U_23
Zn1 0.01984(14) 0.01810(14) 0.01781(14) -0.00116(10) -0.00162(10) 0.00323(10)
Zn2 0.02074(14) 0.01852(14) 0.01832(14) 0.00293(10) 0.00090(11) 0.00377(10)
S1 0.0264(3) 0.0201(3) 0.0216(3) -0.0050(2) 0.0031(2) -0.0030(2)
S2 0.0238(3) 0.0234(3) 0.0196(3) -0.0045(2) 0.0012(2) -0.0015(2)
S3 0.0239(3) 0.0168(3) 0.0196(3) 0.0009(2) -0.0034(2) -0.0014(2)
S4 0.0219(3) 0.0182(3) 0.0180(3) 0.0021(2) -0.0028(2) -0.0004(2)
S5 0.0230(3) 0.0191(3) 0.0226(3) 0.0028(2) -0.0059(2) -0.0028(2)
S6 0.0253(3) 0.0186(3) 0.0206(3) 0.0018(2) -0.0063(2) 0.0012(2)
S7 0.0196(3) 0.0236(3) 0.0207(3) -0.0013(2) 0.0001(2) -0.0038(2)
S8 0.0199(3) 0.0237(3) 0.0188(3) -0.0016(2) -0.0010(2) -0.0006(2)
N1 0.0235(10) 0.0208(10) 0.0240(10) -0.0029(8) 0.0007(8) -0.0021(8)
N2 0.0209(10) 0.0181(10) 0.0186(10) 0.0005(7) -0.0034(8) -0.0003(8)
N3 0.0215(10) 0.0157(9) 0.0173(10) 0.0007(7) -0.0005(8) 0.0018(7)
N4 0.0217(10) 0.0155(9) 0.0183(10) 0.0011(7) -0.0003(8) 0.0000(7)
N5 0.0232(10) 0.0170(9) 0.0207(10) -0.0009(8) -0.0009(8) -0.0008(8)
N6 0.0211(10) 0.0218(10) 0.0177(10) 0.0006(8) -0.0010(8) -0.0017(8)
C1 0.0232(11) 0.0142(11) 0.0218(11) -0.0016(9) -0.0009(9) 0.0027(9)
C2 0.0299(13) 0.0257(13) 0.0317(14) -0.0072(11) 0.0108(11) -0.0016(11)
C3 0.0294(14) 0.0285(14) 0.0534(18) -0.0032(11) 0.0134(13) -0.0024(13)
C4 0.0307(15) 0.0302(16) 0.090(3) 0.0008(12) 0.0138(16) 0.0025(16)
C5 0.0230(12) 0.0219(12) 0.0291(13) -0.0040(10) -0.0019(10) -0.0020(10)
C6 0.0277(13) 0.0235(13) 0.0410(15) -0.0013(10) -0.0029(12) -0.0059(11)
C7 0.0319(15) 0.0314(15) 0.062(2) -0.0014(12) -0.0045(14) -0.0186(14)
C8 0.0231(12) 0.0171(11) 0.0155(11) -0.0044(9) -0.0003(9) 0.0040(9)
C9 0.0238(12) 0.0196(11) 0.0191(11) -0.0026(9) -0.0054(9) -0.0006(9)
C10 0.0375(14) 0.0230(13) 0.0237(13) -0.0076(11) -0.0072(11) 0.0033(10)
C11 0.0390(15) 0.0215(13) 0.0300(14) -0.0059(11) -0.0076(11) 0.0035(11)
C12 0.0201(11) 0.0210(12) 0.0229(12) 0.0026(9) -0.0007(9) 0.0017(9)
C13 0.0278(12) 0.0219(12) 0.0215(12) 0.0037(10) -0.0017(10) 0.0018(10)
C14 0.0329(14) 0.0243(13) 0.0238(13) -0.0027(10) -0.0020(10) 0.0027(10)
C15 0.0238(12) 0.0207(12) 0.0168(11) 0.0008(9) -0.0003(9) -0.0019(9)
C16 0.0252(12) 0.0160(11) 0.0209(11) -0.0022(9) -0.0009(9) 0.0020(9)
C17 0.0215(11) 0.0230(12) 0.0201(11) 0.0025(9) 0.0003(9) 0.0047(9)
C18 0.0348(14) 0.0227(12) 0.0162(11) 0.0011(10) 0.0006(10) 0.0008(10)
C19 0.0326(13) 0.0179(11) 0.0188(11) 0.0005(10) -0.0015(10) -0.0018(9)
C20 0.0293(13) 0.0259(13) 0.0201(12) -0.0016(10) -0.0009(10) 0.0073(10)
C21 0.0308(13) 0.0210(12) 0.0178(11) 0.0025(10) 0.0014(10) 0.0027(9)
C22 0.0245(12) 0.0183(11) 0.0187(11) -0.0005(9) -0.0004(9) 0.0009(9)
C23 0.0300(13) 0.0196(12) 0.0180(11) 0.0010(10) 0.0021(10) -0.0008(9)
C24 0.0275(12) 0.0173(11) 0.0224(12) 0.0034(9) 0.0024(10) -0.0011(9)
C25 0.0279(12) 0.0222(12) 0.0180(11) 0.0039(10) -0.0003(10) -0.0002(9)
C26 0.0297(13) 0.0173(11) 0.0201(12) 0.0052(9) -0.0003(10) -0.0001(9)
C27 0.0234(11) 0.0164(11) 0.0182(11) -0.0028(9) 0.0012(9) 0.0026(9)
C28 0.0236(12) 0.0180(11) 0.0218(12) -0.0036(9) 0.0017(9) -0.0030(9)
C29 0.0266(12) 0.0241(12) 0.0247(13) -0.0038(10) 0.0009(10) -0.0021(10)
C30 0.0329(14) 0.0316(14) 0.0209(12) -0.0039(11) -0.0009(10) -0.0016(11)
C31 0.0203(11) 0.0198(12) 0.0326(13) 0.0035(9) -0.0046(10) -0.0018(10)
C32 0.0289(13) 0.0297(14) 0.0324(14) 0.0030(11) -0.0068(11) 0.0060(11)
C33 0.0469(18) 0.0470(19) 0.0491(19) 0.0063(15) -0.0201(15) 0.0101(15)
C34 0.0211(11) 0.0200(11) 0.0163(11) 0.0024(9) -0.0018(9) 0.0041(9)
C35 0.0274(12) 0.0273(13) 0.0157(11) 0.0022(10) -0.0020(9) -0.0038(10)
C36 0.0313(13) 0.0240(13) 0.0295(13) 0.0010(10) -0.0016(11) -0.0045(11)
C37 0.0438(16) 0.0254(13) 0.0326(15) -0.0059(12) -0.0059(12) 0.0007(11)
C38 0.0213(12) 0.0215(12) 0.0200(12) 0.0003(9) 0.0011(9) 0.0001(9)
C39 0.0314(14) 0.0252(13) 0.0243(13) 0.0017(10) 0.0077(11) 0.0031(10)
C40 0.0348(14) 0.0249(13) 0.0336(15) -0.0038(11) 0.0114(12) -0.0045(11)

loop_
_atom_type_symbol
_atom_type_description
_atom_type_scat_dispersion_real
_atom_type_scat_dispersion_imag
_atom_type_scat_source
C C 0.0033 0.0016 'International Tables Vol C Tables 4.2.6.8 and 6.1.1.4'
H H 0.0000 0.0000 'International Tables Vol C Tables 4.2.6.8 and 6.1.1.4'
N N 0.0061 0.0033 'International Tables Vol C Tables 4.2.6.8 and 6.1.1.4'
S S 0.1246 0.1234 'International Tables Vol C Tables 4.2.6.8 and 6.1.1.4'
Zn Zn 0.2839 1.4301 'International Tables Vol C Tables 4.2.6.8 and 6.1.1.4'

loop_
_geom_angle_atom_site_label_1
_geom_angle_atom_site_label_2
_geom_angle_atom_site_label_3
_geom_angle
_geom_angle_publ_flag
N3 Zn1 S3 112.50(6) ?
N3 Zn1 S1 125.92(6) y
S3 Zn1 S1 121.26(3) ?
N3 Zn1 S2 97.87(6) ?
S3 Zn1 S2 106.22(3) ?
S1 Zn1 S2 73.42(3) ?
N3 Zn1 S4 96.47(6) ?
S3 Zn1 S4 73.68(3) ?
S1 Zn1 S4 93.09(3) ?
S2 Zn1 S4 164.37(2) y
N4 Zn2 S5 123.52(6) ?
N4 Zn2 S7 112.26(6) ?
S5 Zn2 S7 124.05(3) y
N4 Zn2 S8 98.21(6) ?
S5 Zn2 S8 101.15(3) ?
S7 Zn2 S8 73.37(2) ?
N4 Zn2 S6 94.42(6) ?
S5 Zn2 S6 72.81(3) ?
S7 Zn2 S6 100.40(2) ?
S6 Zn2 S8 167.27(2) y
C1 S1 Zn1 87.50(8) ?
C1 S2 Zn1 81.66(8) ?
C8 S3 Zn1 87.58(8) ?
C8 S4 Zn1 80.22(8) ?
C27 S5 Zn2 88.89(8) ?
C27 S6 Zn2 80.60(8) ?
C34 S7 Zn2 88.49(8) ?
C34 S8 Zn2 81.14(8) ?
C1 N1 C5 121.4(2) ?
C1 N1 C2 123.4(2) ?
C5 N1 C2 115.10(19) ?
C8 N2 C9 121.23(19) ?
C8 N2 C12 122.10(19) ?
C9 N2 C12 116.61(18) ?
C19 N3 C15 117.24(19) ?
C19 N3 Zn1 120.18(15) ?
C15 N3 Zn1 122.54(15) ?
C24 N4 C25 117.1(2) ?
C24 N4 Zn2 122.21(15) ?
C25 N4 Zn2 120.62(15) ?
C27 N5 C31 122.23(19) ?
C27 N5 C28 122.1(2) ?
C31 N5 C28 115.58(19) ?
C34 N6 C38 121.05(19) ?
C34 N6 C35 123.2(2) ?
C38 N6 C35 115.55(19) ?
N1 C1 S2 121.91(18) ?
N1 C1 S1 120.88(18) ?
S2 C1 S1 117.21(13) ?
N1 C2 C3 113.3(2) ?
N1 C2 H2A 108.9 ?
C3 C2 H2A 108.9 ?
N1 C2 H2B 108.9 ?
C3 C2 H2B 108.9 ?
H2A C2 H2B 107.7 ?
C4 C3 C2 113.6(2) ?
C4 C3 H3A 108.8 ?
C2 C3 H3A 108.8 ?
C4 C3 H3B 108.8 ?
C2 C3 H3B 108.8 ?
H3A C3 H3B 107.7 ?
C3 C4 H4A 109.5 ?
C3 C4 H4B 109.5 ?
H4A C4 H4B 109.5 ?
C3 C4 H4C 109.5 ?
H4A C4 H4C 109.5 ?
H4B C4 H4C 109.5 ?
N1 C5 C6 112.6(2) ?
N1 C5 H5A 109.1 ?
C6 C5 H5A 109.1 ?
N1 C5 H5B 109.1 ?
C6 C5 H5B 109.1 ?
H5A C5 H5B 107.8 ?
C5 C6 C7 111.8(2) ?
C5 C6 H6A 109.3 ?
C7 C6 H6A 109.3 ?
C5 C6 H6B 109.3 ?
C7 C6 H6B 109.3 ?
H6A C6 H6B 107.9 ?
C6 C7 H7A 109.5 ?
C6 C7 H7B 109.5 ?
H7A C7 H7B 109.5 ?
C6 C7 H7C 109.5 ?
H7A C7 H7C 109.5 ?
H7B C7 H7C 109.5 ?
N2 C8 S4 121.63(17) ?
N2 C8 S3 119.85(18) ?
S4 C8 S3 118.52(13) ?
N2 C9 C10 113.1(2) ?
N2 C9 H9A 109.0 ?
C10 C9 H9A 109.0 ?
N2 C9 H9B 109.0 ?
C10 C9 H9B 109.0 ?
H9A C9 H9B 107.8 ?
C11 C10 C9 111.4(2) ?
C11 C10 H10A 109.3 ?
C9 C10 H10A 109.3 ?
C11 C10 H10B 109.3 ?
C9 C10 H10B 109.3 ?
H10A C10 H10B 108.0 ?
C10 C11 H11A 109.5 ?
C10 C11 H11B 109.5 ?
H11A C11 H11B 109.5 ?
C10 C11 H11C 109.5 ?
H11A C11 H11C 109.5 ?
H11B C11 H11C 109.5 ?
N2 C12 C13 113.74(19) ?
N2 C12 H12A 108.8 ?
C13 C12 H12A 108.8 ?
N2 C12 H12B 108.8 ?
C13 C12 H12B 108.8 ?
H12A C12 H12B 107.7 ?
C14 C13 C12 114.1(2) ?
C14 C13 H13A 108.7 ?
C12 C13 H13A 108.7 ?
C14 C13 H13B 108.7 ?
C12 C13 H13B 108.7 ?
H13A C13 H13B 107.6 ?
C13 C14 H14A 109.5 ?
C13 C14 H14B 109.5 ?
H14A C14 H14B 109.5 ?
C13 C14 H14C 109.5 ?
H14A C14 H14C 109.5 ?
H14B C14 H14C 109.5 ?
N3 C15 C16 122.7(2) ?
N3 C15 H15 118.6 ?
C16 C15 H15 118.6 ?
C17 C16 C15 120.0(2) ?
C17 C16 H16 120.0 ?
C15 C16 H16 120.0 ?
C16 C17 C18 117.4(2) ?
C16 C17 C20 121.9(2) ?
C18 C17 C20 120.6(2) ?
C19 C18 C17 119.6(2) ?
C19 C18 H18 120.2 ?
C17 C18 H18 120.2 ?
N3 C19 C18 123.0(2) ?
N3 C19 H19 118.5 ?
C18 C19 H19 118.5 ?
C17 C20 C21 111.0(2) ?
C17 C20 H20A 109.4 ?
C21 C20 H20A 109.4 ?
C17 C20 H20B 109.4 ?
C21 C20 H20B 109.4 ?
H20A C20 H20B 108.0 ?
C22 C21 C20 112.6(2) ?
C22 C21 H21A 109.1 ?
C20 C21 H21A 109.1 ?
C22 C21 H21B 109.1 ?
C20 C21 H21B 109.1 ?
H21A C21 H21B 107.8 ?
C23 C22 C26 117.0(2) ?
C23 C22 C21 121.6(2) ?
C26 C22 C21 121.4(2) ?
C24 C23 C22 119.8(2) ?
C24 C23 H23 120.1 ?
C22 C23 H23 120.1 ?
N4 C24 C23 123.2(2) ?
N4 C24 H24 118.4 ?
C23 C24 H24 118.4 ?
N4 C25 C26 123.0(2) ?
N4 C25 H25 118.5 ?
C26 C25 H25 118.5 ?
C25 C26 C22 119.9(2) ?
C25 C26 H26 120.1 ?
C22 C26 H26 120.1 ?
N5 C27 S6 121.86(17) ?
N5 C27 S5 120.44(18) ?
S6 C27 S5 117.70(13) ?
N5 C28 C29 112.82(19) ?
N5 C28 H28A 109.0 ?
C29 C28 H28A 109.0 ?
N5 C28 H28B 109.0 ?
C29 C28 H28B 109.0 ?
H28A C28 H28B 107.8 ?
C30 C29 C28 110.9(2) ?
C30 C29 H29A 109.5 ?
C28 C29 H29A 109.5 ?
C30 C29 H29B 109.5 ?
C28 C29 H29B 109.5 ?
H29A C29 H29B 108.1 ?
C29 C30 H30A 109.5 ?
C29 C30 H30B 109.5 ?
H30A C30 H30B 109.5 ?
C29 C30 H30C 109.5 ?
H30A C30 H30C 109.5 ?
H30B C30 H30C 109.5 ?
N5 C31 C32 111.5(2) ?
N5 C31 H31A 109.3 ?
C32 C31 H31A 109.3 ?
N5 C31 H31B 109.3 ?
C32 C31 H31B 109.3 ?
H31A C31 H31B 108.0 ?
C33 C32 C31 111.9(2) ?
C33 C32 H32A 109.2 ?
C31 C32 H32A 109.2 ?
C33 C32 H32B 109.2 ?
C31 C32 H32B 109.2 ?
H32A C32 H32B 107.9 ?
C32 C33 H33A 109.5 ?
C32 C33 H33B 109.5 ?
H33A C33 H33B 109.5 ?
C32 C33 H33C 109.5 ?
H33A C33 H33C 109.5 ?
H33B C33 H33C 109.5 ?
N6 C34 S8 123.47(18) ?
N6 C34 S7 119.62(18) ?
S8 C34 S7 116.92(13) ?
N6 C35 C36 113.9(2) ?
N6 C35 H35A 108.8 ?
C36 C35 H35A 108.8 ?
N6 C35 H35B 108.8 ?
C36 C35 H35B 108.8 ?
H35A C35 H35B 107.7 ?
C37 C36 C35 113.4(2) ?
C37 C36 H36A 108.9 ?
C35 C36 H36A 108.9 ?
C37 C36 H36B 108.9 ?
C35 C36 H36B 108.9 ?
H36A C36 H36B 107.7 ?
C36 C37 H37A 109.5 ?
C36 C37 H37B 109.5 ?
H37A C37 H37B 109.5 ?
C36 C37 H37C 109.5 ?
H37A C37 H37C 109.5 ?
H37B C37 H37C 109.5 ?
N6 C38 C39 113.84(19) ?
N6 C38 H38A 108.8 ?
C39 C38 H38A 108.8 ?
N6 C38 H38B 108.8 ?
C39 C38 H38B 108.8 ?
H38A C38 H38B 107.7 ?
C40 C39 C38 109.7(2) ?
C40 C39 H39A 109.7 ?
C38 C39 H39A 109.7 ?
C40 C39 H39B 109.7 ?
C38 C39 H39B 109.7 ?
H39A C39 H39B 108.2 ?
C39 C40 H40A 109.5 ?
C39 C40 H40B 109.5 ?
H40A C40 H40B 109.5 ?
C39 C40 H40C 109.5 ?
H40A C40 H40C 109.5 ?
H40B C40 H40C 109.5 ?

loop_
_geom_bond_atom_site_label_1
_geom_bond_atom_site_label_2
_geom_bond_distance
_geom_bond_publ_flag
Zn1 S1 2.3627(8) y
Zn1 S2 2.5573(8) y
Zn1 S3 2.3437(8) y
Zn1 S4 2.5978(8) y
Zn1 N3 2.0882(19) y
Zn2 S5 2.3295(8) y
Zn2 S6 2.6166(9) y
Zn2 S7 2.3327(9) y
Zn2 S8 2.5829(8) y
Zn2 N4 2.0691(19) y
S1 C1 1.731(2) ?
S2 C1 1.720(2) ?
S3 C8 1.740(2) ?
S4 C8 1.715(2) ?
S5 C27 1.738(2) ?
S6 C27 1.702(2) ?
S7 C34 1.738(2) ?
S8 C34 1.716(2) ?
N1 C1 1.331(3) ?
N1 C5 1.473(3) ?
N1 C2 1.476(3) ?
N2 C8 1.326(3) ?
N2 C9 1.474(3) ?
N2 C12 1.475(3) ?
N3 C19 1.346(3) ?
N3 C15 1.347(3) ?
N4 C24 1.345(3) ?
N4 C25 1.346(3) ?
N5 C27 1.333(3) ?
N5 C31 1.467(3) ?
N5 C28 1.473(3) ?
N6 C34 1.334(3) ?
N6 C38 1.474(3) ?
N6 C35 1.474(3) ?
C2 C3 1.519(4) ?
C2 H2A 0.9900 ?
C2 H2B 0.9900 ?
C3 C4 1.519(4) ?
C3 H3A 0.9900 ?
C3 H3B 0.9900 ?
C4 H4A 0.9800 ?
C4 H4B 0.9800 ?
C4 H4C 0.9800 ?
C5 C6 1.521(3) ?
C5 H5A 0.9900 ?
C5 H5B 0.9900 ?
C6 C7 1.521(4) ?
C6 H6A 0.9900 ?
C6 H6B 0.9900 ?
C7 H7A 0.9800 ?
C7 H7B 0.9800 ?
C7 H7C 0.9800 ?
C9 C10 1.522(3) ?
C9 H9A 0.9900 ?
C9 H9B 0.9900 ?
C10 C11 1.521(3) ?
C10 H10A 0.9900 ?
C10 H10B 0.9900 ?
C11 H11A 0.9800 ?
C11 H11B 0.9800 ?
C11 H11C 0.9800 ?
C12 C13 1.529(3) ?
C12 H12A 0.9900 ?
C12 H12B 0.9900 ?
C13 C14 1.524(3) ?
C13 H13A 0.9900 ?
C13 H13B 0.9900 ?
C14 H14A 0.9800 ?
C14 H14B 0.9800 ?
C14 H14C 0.9800 ?
C15 C16 1.386(3) ?
C15 H15 0.9500 ?
C16 C17 1.379(3) ?
C16 H16 0.9500 ?
C17 C18 1.394(3) ?
C17 C20 1.511(3) ?
C18 C19 1.382(3) ?
C18 H18 0.9500 ?
C19 H19 0.9500 ?
C20 C21 1.524(3) ?
C20 H20A 0.9900 ?
C20 H20B 0.9900 ?
C21 C22 1.508(3) ?
C21 H21A 0.9900 ?
C21 H21B 0.9900 ?
C22 C23 1.389(3) ?
C22 C26 1.398(3) ?
C23 C24 1.381(3) ?
C23 H23 0.9500 ?
C24 H24 0.9500 ?
C25 C26 1.378(3) ?
C25 H25 0.9500 ?
C26 H26 0.9500 ?
C28 C29 1.529(3) ?
C28 H28A 0.9900 ?
C28 H28B 0.9900 ?
C29 C30 1.522(3) ?
C29 H29A 0.9900 ?
C29 H29B 0.9900 ?
C30 H30A 0.9800 ?
C30 H30B 0.9800 ?
C30 H30C 0.9800 ?
C31 C32 1.528(4) ?
C31 H31A 0.9900 ?
C31 H31B 0.9900 ?
C32 C33 1.517(4) ?
C32 H32A 0.9900 ?
C32 H32B 0.9900 ?
C33 H33A 0.9800 ?
C33 H33B 0.9800 ?
C33 H33C 0.9800 ?
C35 C36 1.530(3) ?
C35 H35A 0.9900 ?
C35 H35B 0.9900 ?
C36 C37 1.519(4) ?
C36 H36A 0.9900 ?
C36 H36B 0.9900 ?
C37 H37A 0.9800 ?
C37 H37B 0.9800 ?
C37 H37C 0.9800 ?
C38 C39 1.522(3) ?
C38 H38A 0.9900 ?
C38 H38B 0.9900 ?
C39 C40 1.519(4) ?
C39 H39A 0.9900 ?
C39 H39B 0.9900 ?
C40 H40A 0.9800 ?
C40 H40B 0.9800 ?
C40 H40C 0.9800 ?

loop_
_geom_hbond_atom_site_label_D
_geom_hbond_atom_site_label_H
_geom_hbond_atom_site_label_A
_geom_hbond_site_symmetry_A
_geom_hbond_distance_DH
_geom_hbond_distance_HA
_geom_hbond_distance_DA
_geom_hbond_angle_DHA
_geom_hbond_publ_flag
C28 H28a S1 4_575 0.99 2.82 3.706(3) 149 y
C40 H40b S3 2_655 0.98 2.87 3.834(3) 170 y

loop_
_geom_torsion_atom_site_label_1
_geom_torsion_atom_site_label_2
_geom_torsion_atom_site_label_3
_geom_torsion_atom_site_label_4
_geom_torsion
N3 Zn1 S1 C1 84.91(10)
S3 Zn1 S1 C1 -102.05(8)
S2 Zn1 S1 C1 -2.83(8)
S4 Zn1 S1 C1 -174.81(8)
N3 Zn1 S2 C1 -122.35(9)
S3 Zn1 S2 C1 121.38(8)
S1 Zn1 S2 C1 2.88(8)
S4 Zn1 S2 C1 34.02(12)
N3 Zn1 S3 C8 90.13(10)
S1 Zn1 S3 C8 -83.78(8)
S2 Zn1 S3 C8 -163.92(7)
S4 Zn1 S3 C8 -0.21(7)
N3 Zn1 S4 C8 -111.38(9)
S3 Zn1 S4 C8 0.22(8)
S1 Zn1 S4 C8 121.93(8)
S2 Zn1 S4 C8 92.17(11)
N4 Zn2 S5 C27 83.52(10)
S7 Zn2 S5 C27 -91.36(8)
S8 Zn2 S5 C27 -168.71(8)
S6 Zn2 S5 C27 -0.27(8)
N4 Zn2 S6 C27 -123.49(9)
S5 Zn2 S6 C27 0.28(8)
S7 Zn2 S6 C27 122.90(8)
S8 Zn2 S6 C27 63.46(13)
N4 Zn2 S7 C34 90.49(10)
S5 Zn2 S7 C34 -94.13(8)
S8 Zn2 S7 C34 -1.74(7)
S6 Zn2 S7 C34 -170.32(8)
N4 Zn2 S8 C34 -109.09(9)
S5 Zn2 S8 C34 124.24(8)
S7 Zn2 S8 C34 1.78(8)
S6 Zn2 S8 C34 63.91(12)
S3 Zn1 N3 C19 90.38(18)
S1 Zn1 N3 C19 -96.06(18)
S2 Zn1 N3 C19 -20.87(18)
S4 Zn1 N3 C19 165.37(17)
S3 Zn1 N3 C15 -87.53(18)
S1 Zn1 N3 C15 86.03(18)
S2 Zn1 N3 C15 161.22(17)
S4 Zn1 N3 C15 -12.54(18)
S5 Zn2 N4 C24 -41.6(2)
S7 Zn2 N4 C24 133.80(17)
S8 Zn2 N4 C24 -150.88(18)
S6 Zn2 N4 C24 30.66(18)
S5 Zn2 N4 C25 139.88(16)
S7 Zn2 N4 C25 -44.70(19)
S8 Zn2 N4 C25 30.62(18)
S6 Zn2 N4 C25 -147.83(17)
C5 N1 C1 S2 2.1(3)
C2 N1 C1 S2 178.98(18)
C5 N1 C1 S1 -177.72(17)
C2 N1 C1 S1 -0.9(3)
Zn1 S2 C1 N1 175.9(2)
Zn1 S2 C1 S1 -4.24(11)
Zn1 S1 C1 N1 -175.59(19)
Zn1 S1 C1 S2 4.54(12)
C1 N1 C2 C3 103.4(3)
C5 N1 C2 C3 -79.6(3)
N1 C2 C3 C4 -65.2(3)
C1 N1 C5 C6 87.4(3)
C2 N1 C5 C6 -89.7(3)
N1 C5 C6 C7 176.1(2)
C9 N2 C8 S4 1.6(3)
C12 N2 C8 S4 -175.34(16)
C9 N2 C8 S3 -178.76(16)
C12 N2 C8 S3 4.3(3)
Zn1 S4 C8 N2 179.3(2)
Zn1 S4 C8 S3 -0.32(11)
Zn1 S3 C8 N2 -179.31(18)
Zn1 S3 C8 S4 0.35(12)
C8 N2 C9 C10 -87.7(3)
C12 N2 C9 C10 89.4(2)
N2 C9 C10 C11 -173.2(2)
C8 N2 C12 C13 -82.4(3)
C9 N2 C12 C13 100.6(2)
N2 C12 C13 C14 -53.5(3)
C19 N3 C15 C16 1.3(3)
Zn1 N3 C15 C16 179.25(17)
N3 C15 C16 C17 -1.1(4)
C15 C16 C17 C18 0.2(3)
C15 C16 C17 C20 177.9(2)
C16 C17 C18 C19 0.5(4)
C20 C17 C18 C19 -177.2(2)
C15 N3 C19 C18 -0.5(4)
Zn1 N3 C19 C18 -178.53(19)
C17 C18 C19 N3 -0.4(4)
C16 C17 C20 C21 -94.6(3)
C18 C17 C20 C21 83.0(3)
C17 C20 C21 C22 -179.6(2)
C20 C21 C22 C23 -122.9(2)
C20 C21 C22 C26 57.3(3)
C26 C22 C23 C24 0.8(3)
C21 C22 C23 C24 -179.1(2)
C25 N4 C24 C23 -1.0(3)
Zn2 N4 C24 C23 -179.50(18)
C22 C23 C24 N4 0.2(4)
C24 N4 C25 C26 0.7(3)
Zn2 N4 C25 C26 179.25(18)
N4 C25 C26 C22 0.3(4)
C23 C22 C26 C25 -1.0(3)
C21 C22 C26 C25 178.8(2)
C31 N5 C27 S6 174.39(17)
C28 N5 C27 S6 -1.5(3)
C31 N5 C27 S5 -6.4(3)
C28 N5 C27 S5 177.64(16)
Zn2 S6 C27 N5 178.8(2)
Zn2 S6 C27 S5 -0.41(11)
Zn2 S5 C27 N5 -178.76(18)
Zn2 S5 C27 S6 0.45(13)
C27 N5 C28 C29 -89.1(3)
C31 N5 C28 C29 94.7(2)
N5 C28 C29 C30 179.3(2)
C27 N5 C31 C32 -89.0(3)
C28 N5 C31 C32 87.1(2)
N5 C31 C32 C33 174.1(2)
C38 N6 C34 S8 -179.81(16)
C35 N6 C34 S8 5.8(3)
C38 N6 C34 S7 0.3(3)
C35 N6 C34 S7 -174.08(17)
Zn2 S8 C34 N6 177.6(2)
Zn2 S8 C34 S7 -2.57(11)
Zn2 S7 C34 N6 -177.32(18)
Zn2 S7 C34 S8 2.82(12)
C34 N6 C35 C36 -112.6(2)
C38 N6 C35 C36 72.7(3)
N6 C35 C36 C37 63.7(3)
C34 N6 C38 C39 -84.9(3)
C35 N6 C38 C39 90.0(2)
N6 C38 C39 C40 171.8(2)
